data_4330317
loop_
_publ_author_name
'Feng Guo'
'Fei Wang'
'Hui Yang'
'Xiuling Zhang'
'Jian Zhang'

_publ_section_title
;
 Tuning Structural Topologies of Three Photoluminescent Metal-Organic
 Frameworks via Isomeric Biphenyldicarboxylates
;
_journal_name_full 'Inorganic Chemistry'
_journal_page_first 9677
_journal_page_last 9682
_journal_paper_doi 10.1021/ic3008969
_journal_volume 51
_journal_year 2012
_chemical_formula_moiety 'C20 H17 Cd N2 O4'
_chemical_formula_sum 'C20 H17 Cd N2 O4'
_chemical_formula_weight 461.76
_chemical_name_systematic
; 
 ? 
;
_space_group_IT_number 14
_symmetry_cell_setting monoclinic
_symmetry_space_group_name_Hall '-P 2yn'
_symmetry_space_group_name_H-M 'P 1 21/n 1'
_atom_sites_solution_hydrogens geom
_atom_sites_solution_primary direct
_atom_sites_solution_secondary difmap
_audit_creation_method SHELXL-97
_cell_angle_alpha 90.00
_cell_angle_beta 91.9570(10)
_cell_angle_gamma 90.00
_cell_formula_units_Z 4
_cell_length_a 9.1762(5)
_cell_length_b 10.8800(6)
_cell_length_c 18.2612(10)
_cell_measurement_temperature 296(2)
_cell_volume 1822.08(17)
_computing_cell_refinement SMART
_computing_data_collection SMART(Bruker,1998)
_computing_data_reduction SAINT(Bruker,1998)
_computing_molecular_graphics 'SHELXL (Bruker,1998)'
_computing_publication_material SHELXL
_computing_structure_refinement 'SHELXL-97 (Sheldrick, 1997)'
_computing_structure_solution 'SHELXS-97 (Sheldrick, 1990)'
_diffrn_ambient_temperature 296(2)
_diffrn_measured_fraction_theta_full 0.996
_diffrn_measured_fraction_theta_max 0.996
_diffrn_measurement_device_type 'Bruker APEX2 CCD area-detector diffractometer'
_diffrn_measurement_method 'w scans'
_diffrn_radiation_monochromator graphite
_diffrn_radiation_source 'fine-focus sealed tube'
_diffrn_radiation_type MoK\a
_diffrn_radiation_wavelength 0.71073
_diffrn_reflns_av_R_equivalents 0.0157
_diffrn_reflns_av_sigmaI/netI 0.0167
_diffrn_reflns_limit_h_max 11
_diffrn_reflns_limit_h_min -11
_diffrn_reflns_limit_k_max 13
_diffrn_reflns_limit_k_min -11
_diffrn_reflns_limit_l_max 22
_diffrn_reflns_limit_l_min -22
_diffrn_reflns_number 10316
_diffrn_reflns_theta_full 26.55
_diffrn_reflns_theta_max 26.55
_diffrn_reflns_theta_min 2.18
_exptl_absorpt_coefficient_mu 1.227
_exptl_absorpt_correction_T_max 0.9143
_exptl_absorpt_correction_T_min 0.8166
_exptl_absorpt_correction_type multi-scan
_exptl_crystal_colour colorless
_exptl_crystal_density_diffrn 1.683
_exptl_crystal_description block
_exptl_crystal_F_000 924
_exptl_crystal_size_max 0.348
_exptl_crystal_size_mid 0.229
_exptl_crystal_size_min 0.127
_refine_diff_density_max 0.367
_refine_diff_density_min -0.345
_refine_diff_density_rms 0.054
_refine_ls_extinction_method none
_refine_ls_goodness_of_fit_ref 1.030
_refine_ls_hydrogen_treatment constr
_refine_ls_matrix_type full
_refine_ls_number_parameters 282
_refine_ls_number_reflns 3781
_refine_ls_number_restraints 0
_refine_ls_restrained_S_all 1.030
_refine_ls_R_factor_all 0.0216
_refine_ls_R_factor_gt 0.0194
_refine_ls_shift/su_max 0.000
_refine_ls_shift/su_mean 0.000
_refine_ls_structure_factor_coef Fsqd
_refine_ls_weighting_details 'calc w=1/[\s^2^(Fo^2^)+(0.0267P)^2^+0.6932P] where P=(Fo^2^+2Fc^2^)/3'
_refine_ls_weighting_scheme calc
_refine_ls_wR_factor_gt 0.0490
_refine_ls_wR_factor_ref 0.0504
_reflns_number_gt 3489
_reflns_number_total 3781
_reflns_threshold_expression >2sigma(I)
_cod_data_source_file ic3008969_si_001_1.cif
_cod_data_source_block 1
_cod_original_sg_symbol_H-M 'P 21/n'
_cod_database_code 4330317

loop_
_symmetry_equiv_pos_as_xyz
'x, y, z'
'-x+1/2, y+1/2, -z+1/2'
'-x, -y, -z'
'x-1/2, -y-1/2, z-1/2'

loop_
_atom_site_label
_atom_site_type_symbol
_atom_site_fract_x
_atom_site_fract_y
_atom_site_fract_z
_atom_site_U_iso_or_equiv
_atom_site_adp_type
_atom_site_occupancy
_atom_site_symmetry_multiplicity
_atom_site_calc_flag
_atom_site_refinement_flags
_atom_site_disorder_assembly
_atom_site_disorder_group
Cd1 Cd 0.019243(13) 0.141358(11) 0.060225(6) 0.03195(5) Uani 1 1 d . . .
O1 O 0.211(2) 0.0823(11) 0.1340(15) 0.066(3) Uani 0.55(5) 1 d P A 1
O2 O 0.1422(18) 0.2753(12) 0.1509(10) 0.051(2) Uani 0.55(5) 1 d P A 1
O3 O 0.5776(15) 0.4269(9) 0.4431(7) 0.0402(18) Uani 0.55(5) 1 d P . 1
O4 O 0.664(2) 0.5681(18) 0.3731(9) 0.041(2) Uani 0.55(5) 1 d P . 1
O3B O 0.600(3) 0.4146(19) 0.4527(13) 0.065(4) Uani 0.45(5) 1 d P . 2
O1B O 0.239(2) 0.101(2) 0.1134(11) 0.057(3) Uani 0.45(5) 1 d P A 2
O4B O 0.688(2) 0.563(2) 0.3889(17) 0.048(3) Uani 0.45(5) 1 d P . 2
O2B O 0.157(2) 0.2747(11) 0.1339(14) 0.044(3) Uani 0.45(5) 1 d P A 2
N1 N -0.09225(16) 0.29842(13) 0.00574(8) 0.0329(3) Uani 1 1 d . A .
N2 N -0.21117(15) 0.47230(13) -0.00668(8) 0.0342(3) Uani 1 1 d . A .
C1 C 0.2395(2) 0.19240(19) 0.15405(10) 0.0411(4) Uani 1 1 d . A .
C2 C 0.3737(2) 0.21731(17) 0.20100(9) 0.0362(4) Uani 1 1 d . . .
C3 C 0.4039(2) 0.33485(17) 0.22672(10) 0.0383(4) Uani 1 1 d . A .
H3A H 0.3365 0.3974 0.2179 0.046 Uiso 1 1 calc R . .
C4 C 0.5328(2) 0.36045(16) 0.26536(10) 0.0358(4) Uani 1 1 d . . .
H4A H 0.5514 0.4402 0.2815 0.043 Uiso 1 1 calc R A .
C5 C 0.63529(18) 0.26811(16) 0.28037(8) 0.0302(3) Uani 1 1 d . A .
C6 C 0.6017(2) 0.14983(16) 0.25586(11) 0.0400(4) Uani 1 1 d . . .
H6A H 0.6670 0.0863 0.2662 0.048 Uiso 1 1 calc R A .
C7 C 0.4740(2) 0.12455(18) 0.21656(11) 0.0449(5) Uani 1 1 d . A .
H7A H 0.4550 0.0449 0.2004 0.054 Uiso 1 1 calc R . .
C8 C 0.77729(18) 0.29123(16) 0.32015(9) 0.0311(3) Uani 1 1 d . . .
C9 C 0.9006(2) 0.22495(19) 0.29932(10) 0.0428(4) Uani 1 1 d . A .
H9A H 0.8918 0.1703 0.2602 0.051 Uiso 1 1 calc R . .
C10 C 1.0345(2) 0.2386(2) 0.33520(12) 0.0527(5) Uani 1 1 d . . .
H10A H 1.1141 0.1933 0.3202 0.063 Uiso 1 1 calc R A .
C11 C 1.0504(2) 0.3181(2) 0.39261(14) 0.0572(6) Uani 1 1 d . A .
H11A H 1.1401 0.3259 0.4175 0.069 Uiso 1 1 calc R . .
C12 C 0.9321(2) 0.3873(2) 0.41369(12) 0.0494(5) Uani 1 1 d . . .
H12A H 0.9436 0.4427 0.4522 0.059 Uiso 1 1 calc R A .
C13 C 0.79631(19) 0.37507(15) 0.37793(9) 0.0322(4) Uani 1 1 d . A .
C14 C 0.67792(19) 0.45896(17) 0.40354(9) 0.0336(4) Uani 1 1 d . . .
C15 C -0.0824(2) 0.33864(17) -0.06547(10) 0.0377(4) Uani 1 1 d . . .
H15A H -0.0335 0.2980 -0.1021 0.045 Uiso 1 1 calc R A .
C16 C -0.1544(2) 0.44580(18) -0.07374(10) 0.0384(4) Uani 1 1 d . A .
H16A H -0.1639 0.4926 -0.1162 0.046 Uiso 1 1 calc R . .
C17 C -0.17121(19) 0.38113(16) 0.04006(9) 0.0334(4) Uani 1 1 d . . .
C18 C -0.2070(3) 0.3745(2) 0.11860(11) 0.0520(5) Uani 1 1 d . A .
H18A H -0.2691 0.4421 0.1304 0.078 Uiso 1 1 calc R . .
H18B H -0.1188 0.3786 0.1483 0.078 Uiso 1 1 calc R . .
H18C H -0.2562 0.2985 0.1279 0.078 Uiso 1 1 calc R . .
C19 C -0.3072(2) 0.57679(17) 0.00713(12) 0.0433(4) Uani 1 1 d . . .
H19A H -0.2706 0.6491 -0.0173 0.052 Uiso 1 1 calc R A .
H19B H -0.3063 0.5936 0.0593 0.052 Uiso 1 1 calc R . .
C20 C -0.4631(2) 0.55217(17) -0.01997(11) 0.0427(4) Uani 1 1 d . . .
H20A H -0.5200 0.6265 -0.0144 0.051 Uiso 1 1 calc R . .
H20B H -0.4628 0.5328 -0.0718 0.051 Uiso 1 1 calc R . .

loop_
_atom_site_aniso_label
_atom_site_aniso_U_11
_atom_site_aniso_U_22
_atom_site_aniso_U_33
_atom_site_aniso_U_23
_atom_site_aniso_U_13
_atom_site_aniso_U_12
Cd1 0.03255(8) 0.02968(8) 0.03340(8) -0.00148(5) -0.00197(5) -0.00058(5)
O1 0.060(5) 0.039(2) 0.097(8) -0.005(4) -0.037(5) -0.005(3)
O2 0.042(3) 0.067(4) 0.042(5) -0.010(3) -0.011(3) 0.010(2)
O3 0.039(3) 0.046(4) 0.036(3) 0.0124(19) 0.003(2) 0.0045(19)
O4 0.046(6) 0.034(2) 0.044(4) 0.009(3) 0.006(3) 0.009(3)
O3B 0.053(6) 0.098(7) 0.046(5) 0.018(4) 0.021(5) 0.007(4)
O1B 0.050(5) 0.051(7) 0.069(6) -0.021(4) -0.020(4) 0.006(4)
O4B 0.041(5) 0.034(4) 0.070(9) 0.002(5) 0.001(5) 0.009(3)
O2B 0.052(5) 0.033(3) 0.044(7) 0.000(3) -0.019(4) 0.002(2)
N1 0.0332(7) 0.0357(8) 0.0298(7) 0.0006(6) 0.0023(6) 0.0039(6)
N2 0.0310(7) 0.0322(7) 0.0397(8) 0.0015(6) 0.0027(6) 0.0025(6)
C1 0.0398(10) 0.0453(11) 0.0377(9) 0.0015(8) -0.0059(8) -0.0029(8)
C2 0.0383(10) 0.0385(9) 0.0313(8) -0.0006(7) -0.0035(7) 0.0012(7)
C3 0.0387(10) 0.0356(9) 0.0400(10) 0.0012(7) -0.0056(8) 0.0059(7)
C4 0.0398(10) 0.0317(9) 0.0355(9) -0.0024(7) -0.0037(7) 0.0024(7)
C5 0.0310(8) 0.0368(9) 0.0228(7) -0.0002(6) 0.0030(6) 0.0027(7)
C6 0.0427(11) 0.0360(10) 0.0409(10) -0.0052(7) -0.0048(8) 0.0116(8)
C7 0.0505(12) 0.0358(10) 0.0476(11) -0.0096(8) -0.0094(9) 0.0033(8)
C8 0.0314(9) 0.0334(8) 0.0287(8) 0.0041(6) 0.0016(6) 0.0030(6)
C9 0.0385(10) 0.0502(11) 0.0399(10) -0.0007(8) 0.0032(8) 0.0108(8)
C10 0.0344(10) 0.0603(13) 0.0634(13) 0.0076(11) 0.0024(9) 0.0141(9)
C11 0.0344(11) 0.0640(14) 0.0718(15) 0.0064(12) -0.0179(10) 0.0037(10)
C12 0.0446(11) 0.0495(11) 0.0531(12) -0.0056(9) -0.0155(9) -0.0004(9)
C13 0.0323(9) 0.0323(8) 0.0318(8) 0.0037(6) -0.0008(7) -0.0018(6)
C14 0.0338(9) 0.0369(10) 0.0298(8) -0.0074(7) -0.0010(7) -0.0051(7)
C15 0.0364(10) 0.0453(10) 0.0318(9) 0.0012(7) 0.0066(7) 0.0036(8)
C16 0.0368(10) 0.0445(10) 0.0340(9) 0.0083(7) 0.0035(7) 0.0008(8)
C17 0.0328(9) 0.0346(9) 0.0328(9) -0.0005(7) 0.0024(7) 0.0011(7)
C18 0.0673(15) 0.0534(12) 0.0359(10) 0.0006(9) 0.0106(10) 0.0175(10)
C19 0.0424(10) 0.0302(9) 0.0577(11) 0.0011(8) 0.0063(9) 0.0050(8)
C20 0.0385(10) 0.0375(10) 0.0523(11) 0.0066(8) 0.0057(8) 0.0101(8)

loop_
_atom_type_symbol
_atom_type_description
_atom_type_scat_dispersion_real
_atom_type_scat_dispersion_imag
_atom_type_scat_source
C C 0.0033 0.0016 'International Tables Vol C Tables 4.2.6.8 and 6.1.1.4'
H H 0.0000 0.0000 'International Tables Vol C Tables 4.2.6.8 and 6.1.1.4'
N N 0.0061 0.0033 'International Tables Vol C Tables 4.2.6.8 and 6.1.1.4'
O O 0.0106 0.0060 'International Tables Vol C Tables 4.2.6.8 and 6.1.1.4'
Cd Cd -0.8075 1.2024 'International Tables Vol C Tables 4.2.6.8 and 6.1.1.4'

loop_
_geom_angle_atom_site_label_1
_geom_angle_atom_site_label_2
_geom_angle_atom_site_label_3
_geom_angle
_geom_angle_site_symmetry_1
_geom_angle_site_symmetry_3
O3B Cd1 N1 88.6(4) 4_565 .
O3B Cd1 O1B 90.5(10) 4_565 .
N1 Cd1 O1B 137.6(7) . .
O3B Cd1 O4 131.3(7) 4_565 2_545
N1 Cd1 O4 100.0(5) . 2_545
O1B Cd1 O4 111.9(11) . 2_545
O3B Cd1 O1 100.1(13) 4_565 .
N1 Cd1 O1 145.4(3) . .
O1B Cd1 O1 12.9(4) . .
O4 Cd1 O1 99.0(11) 2_545 .
O3B Cd1 O4B 124.1(6) 4_565 2_545
N1 Cd1 O4B 95.3(6) . 2_545
O1B Cd1 O4B 119.5(13) . 2_545
O4 Cd1 O4B 9.0(6) 2_545 2_545
O1 Cd1 O4B 106.7(13) . 2_545
O3B Cd1 O2B 119.7(13) 4_565 .
N1 Cd1 O2B 90.7(4) . .
O1B Cd1 O2B 53.8(8) . .
O4 Cd1 O2B 108.1(10) 2_545 .
O1 Cd1 O2B 55.8(5) . .
O4B Cd1 O2B 116.0(13) 2_545 .
O3B Cd1 O3 6.6(9) 4_565 4_565
N1 Cd1 O3 87.2(2) . 4_565
O1B Cd1 O3 95.9(6) . 4_565
O4 Cd1 O3 125.3(5) 2_545 4_565
O1 Cd1 O3 104.8(9) . 4_565
O4B Cd1 O3 117.8(7) 2_545 4_565
O2B Cd1 O3 126.1(8) . 4_565
O3B Cd1 O2 127.2(11) 4_565 .
N1 Cd1 O2 92.3(4) . .
O1B Cd1 O2 55.9(6) . .
O4 Cd1 O2 100.4(7) 2_545 .
O1 Cd1 O2 55.8(5) . .
O4B Cd1 O2 108.4(10) 2_545 .
O2B Cd1 O2 7.7(7) . .
O3 Cd1 O2 133.7(6) 4_565 .
O3B Cd1 O3 81.4(6) 4_565 2_545
N1 Cd1 O3 123.6(3) . 2_545
O1B Cd1 O3 98.1(8) . 2_545
O4 Cd1 O3 53.9(5) 2_545 2_545
O1 Cd1 O3 91.0(5) . 2_545
O4B Cd1 O3 50.7(7) 2_545 2_545
O2B Cd1 O3 141.6(6) . 2_545
O3 Cd1 O3 76.9(5) 4_565 2_545
O2 Cd1 O3 136.6(5) . 2_545
O3B Cd1 C1 111.2(8) 4_565 .
N1 Cd1 C1 117.24(6) . .
O1B Cd1 C1 27.7(4) . .
O4 Cd1 C1 106.9(4) 2_545 .
O1 Cd1 C1 28.6(3) . .
O4B Cd1 C1 115.9(7) 2_545 .
O2B Cd1 C1 27.2(4) . .
O3 Cd1 C1 117.5(3) 4_565 .
O2 Cd1 C1 28.4(3) . .
O3 Cd1 C1 118.2(3) 2_545 .
C1 O1 Cd1 93.1(7) . .
C1 O2 Cd1 85.1(7) . .
C14 O3 Cd1 144.9(9) . 4_666
C14 O3 Cd1 89.6(6) . 2
Cd1 O3 Cd1 103.1(5) 4_666 2
C14 O4 Cd1 98.8(9) . 2
C14 O3B Cd1 162.2(18) . 4_666
C1 O1B Cd1 95.0(9) . .
C14 O4B Cd1 101.0(14) . 2
C1 O2B Cd1 92.0(8) . .
C17 N1 C15 106.57(14) . .
C17 N1 Cd1 124.32(11) . .
C15 N1 Cd1 128.74(12) . .
C17 N2 C16 107.77(14) . .
C17 N2 C19 127.77(15) . .
C16 N2 C19 124.29(15) . .
O2B C1 O1B 114.7(16) . .
O2B C1 O2 15.8(13) . .
O1B C1 O2 123.7(11) . .
O2B C1 O1 118.8(10) . .
O1B C1 O1 23.2(7) . .
O2 C1 O1 121.0(10) . .
O2B C1 C2 121.8(7) . .
O1B C1 C2 118.2(8) . .
O2 C1 C2 117.4(7) . .
O1 C1 C2 119.4(6) . .
O2B C1 Cd1 60.8(8) . .
O1B C1 Cd1 57.4(8) . .
O2 C1 Cd1 66.5(7) . .
O1 C1 Cd1 58.3(6) . .
C2 C1 Cd1 174.22(14) . .
C3 C2 C7 118.54(17) . .
C3 C2 C1 120.67(17) . .
C7 C2 C1 120.71(17) . .
C4 C3 C2 121.00(17) . .
C4 C3 H3A 119.5 . .
C2 C3 H3A 119.5 . .
C3 C4 C5 120.86(16) . .
C3 C4 H4A 119.6 . .
C5 C4 H4A 119.6 . .
C6 C5 C4 117.46(16) . .
C6 C5 C8 119.49(15) . .
C4 C5 C8 123.05(16) . .
C7 C6 C5 121.70(17) . .
C7 C6 H6A 119.1 . .
C5 C6 H6A 119.1 . .
C6 C7 C2 120.41(17) . .
C6 C7 H7A 119.8 . .
C2 C7 H7A 119.8 . .
C13 C8 C9 117.20(16) . .
C13 C8 C5 124.12(15) . .
C9 C8 C5 118.68(16) . .
C10 C9 C8 121.88(19) . .
C10 C9 H9A 119.1 . .
C8 C9 H9A 119.1 . .
C11 C10 C9 120.25(19) . .
C11 C10 H10A 119.9 . .
C9 C10 H10A 119.9 . .
C10 C11 C12 119.6(2) . .
C10 C11 H11A 120.2 . .
C12 C11 H11A 120.2 . .
C11 C12 C13 120.9(2) . .
C11 C12 H12A 119.5 . .
C13 C12 H12A 119.5 . .
C12 C13 C8 120.10(17) . .
C12 C13 C14 116.09(16) . .
C8 C13 C14 123.77(15) . .
O4B C14 O3 118.3(12) . .
O4B C14 O3B 125.8(14) . .
O3 C14 O3B 13.5(16) . .
O4B C14 O4 15.3(15) . .
O3 C14 O4 116.0(11) . .
O3B C14 O4 126.6(16) . .
O4B C14 C13 116.8(11) . .
O3 C14 C13 124.6(5) . .
O3B C14 C13 115.0(12) . .
O4 C14 C13 118.4(8) . .
C16 C15 N1 109.46(16) . .
C16 C15 H15A 125.3 . .
N1 C15 H15A 125.3 . .
C15 C16 N2 106.30(15) . .
C15 C16 H16A 126.9 . .
N2 C16 H16A 126.9 . .
N1 C17 N2 109.91(15) . .
N1 C17 C18 124.50(16) . .
N2 C17 C18 125.58(16) . .
C17 C18 H18A 109.5 . .
C17 C18 H18B 109.5 . .
H18A C18 H18B 109.5 . .
C17 C18 H18C 109.5 . .
H18A C18 H18C 109.5 . .
H18B C18 H18C 109.5 . .
N2 C19 C20 111.82(16) . .
N2 C19 H19A 109.3 . .
C20 C19 H19A 109.3 . .
N2 C19 H19B 109.3 . .
C20 C19 H19B 109.3 . .
H19A C19 H19B 107.9 . .
C20 C20 C19 113.9(2) 3_465 .
C20 C20 H20A 108.8 3_465 .
C19 C20 H20A 108.8 . .
C20 C20 H20B 108.8 3_465 .
C19 C20 H20B 108.8 . .
H20A C20 H20B 107.7 . .

loop_
_geom_bond_atom_site_label_1
_geom_bond_atom_site_label_2
_geom_bond_distance
_geom_bond_site_symmetry_2
Cd1 O3B 2.21(2) 4_565
Cd1 N1 2.2107(14) .
Cd1 O1B 2.251(16) .
Cd1 O4 2.257(19) 2_545
Cd1 O1 2.269(14) .
Cd1 O4B 2.31(2) 2_545
Cd1 O2B 2.325(17) .
Cd1 O3 2.344(13) 4_565
Cd1 O2 2.452(15) .
Cd1 O3 2.497(11) 2_545
Cd1 C1 2.6630(19) .
O1 C1 1.277(13) .
O2 C1 1.269(15) .
O3 C14 1.239(13) .
O3 Cd1 2.344(13) 4_666
O3 Cd1 2.497(11) 2
O4 C14 1.315(17) .
O4 Cd1 2.257(19) 2
O3B C14 1.265(17) .
O3B Cd1 2.21(2) 4_666
O1B C1 1.241(17) .
O4B C14 1.17(3) .
O4B Cd1 2.31(2) 2
O2B C1 1.219(16) .
N1 C17 1.326(2) .
N1 C15 1.378(2) .
N2 C17 1.351(2) .
N2 C16 1.378(2) .
N2 C19 1.466(2) .
C1 C2 1.502(2) .
C2 C3 1.387(3) .
C2 C7 1.388(3) .
C3 C4 1.385(3) .
C3 H3A 0.9300 .
C4 C5 1.397(2) .
C4 H4A 0.9300 .
C5 C6 1.394(2) .
C5 C8 1.491(2) .
C6 C7 1.381(3) .
C6 H6A 0.9300 .
C7 H7A 0.9300 .
C8 C13 1.401(2) .
C8 C9 1.405(2) .
C9 C10 1.380(3) .
C9 H9A 0.9300 .
C10 C11 1.363(3) .
C10 H10A 0.9300 .
C11 C12 1.387(3) .
C11 H11A 0.9300 .
C12 C13 1.393(3) .
C12 H12A 0.9300 .
C13 C14 1.506(2) .
C15 C16 1.346(3) .
C15 H15A 0.9300 .
C16 H16A 0.9300 .
C17 C18 1.484(3) .
C18 H18A 0.9600 .
C18 H18B 0.9600 .
C18 H18C 0.9600 .
C19 C20 1.521(3) .
C19 H19A 0.9700 .
C19 H19B 0.9700 .
C20 C20 1.521(4) 3_465
C20 H20A 0.9700 .
C20 H20B 0.9700 .

loop_
_geom_torsion_atom_site_label_1
_geom_torsion_atom_site_label_2
_geom_torsion_atom_site_label_3
_geom_torsion_atom_site_label_4
_geom_torsion
_geom_torsion_site_symmetry_1
_geom_torsion_site_symmetry_4
O3B Cd1 O1 C1 116.1(11) 4_565 .
N1 Cd1 O1 C1 14(3) . .
O1B Cd1 O1 C1 74(3) . .
O4 Cd1 O1 C1 -108.9(14) 2_545 .
O4B Cd1 O1 C1 -113.5(11) 2_545 .
O2B Cd1 O1 C1 -3.1(17) . .
O3 Cd1 O1 C1 120.7(13) 4_565 .
O2 Cd1 O1 C1 -12.4(13) . .
O3 Cd1 O1 C1 -162.5(14) 2_545 .
O3B Cd1 O2 C1 -63.0(10) 4_565 .
N1 Cd1 O2 C1 -153.1(8) . .
O1B Cd1 O2 C1 -3.1(13) . .
O4 Cd1 O2 C1 106.4(8) 2_545 .
O1 Cd1 O2 C1 12.5(13) . .
O4B Cd1 O2 C1 110.6(9) 2_545 .
O2B Cd1 O2 C1 -74(5) . .
O3 Cd1 O2 C1 -64.8(10) 4_565 .
O3 Cd1 O2 C1 59.0(11) 2_545 .
O3B Cd1 O1B C1 139.6(11) 4_565 .
N1 Cd1 O1B C1 51.1(18) . .
O4 Cd1 O1B C1 -84.7(15) 2_545 .
O1 Cd1 O1B C1 -82(3) . .
O4B Cd1 O1B C1 -89.9(12) 2_545 .
O2B Cd1 O1B C1 12.2(16) . .
O3 Cd1 O1B C1 143.4(13) 4_565 .
O2 Cd1 O1B C1 3.2(13) . .
O3 Cd1 O1B C1 -139.0(13) 2_545 .
O3B Cd1 O2B C1 -78.5(13) 4_565 .
N1 Cd1 O2B C1 -167.4(13) . .
O1B Cd1 O2B C1 -12.4(16) . .
O4 Cd1 O2B C1 91.9(13) 2_545 .
O1 Cd1 O2B C1 3.2(17) . .
O4B Cd1 O2B C1 96.4(13) 2_545 .
O3 Cd1 O2B C1 -80.3(14) 4_565 .
O2 Cd1 O2B C1 91(5) . .
O3 Cd1 O2B C1 38(2) 2_545 .
O3B Cd1 N1 C17 180.0(8) 4_565 .
O1B Cd1 N1 C17 -90.8(6) . .
O4 Cd1 N1 C17 48.1(4) 2_545 .
O1 Cd1 N1 C17 -74.1(14) . .
O4B Cd1 N1 C17 55.8(7) 2_545 .
O2B Cd1 N1 C17 -60.4(7) . .
O3 Cd1 N1 C17 173.5(4) 4_565 .
O2 Cd1 N1 C17 -52.8(4) . .
O3 Cd1 N1 C17 101.2(4) 2_545 .
C1 Cd1 N1 C17 -66.84(15) . .
O3B Cd1 N1 C15 -8.0(8) 4_565 .
O1B Cd1 N1 C15 81.2(6) . .
O4 Cd1 N1 C15 -139.8(4) 2_545 .
O1 Cd1 N1 C15 97.9(14) . .
O4B Cd1 N1 C15 -132.1(8) 2_545 .
O2B Cd1 N1 C15 111.6(7) . .
O3 Cd1 N1 C15 -14.4(4) 4_565 .
O2 Cd1 N1 C15 119.2(4) . .
O3 Cd1 N1 C15 -86.7(4) 2_545 .
C1 Cd1 N1 C15 105.18(16) . .
Cd1 O2B C1 O1B 20(2) . .
Cd1 O2B C1 O2 -108(5) . .
Cd1 O2B C1 O1 -5(3) . .
Cd1 O2B C1 C2 173.96(19) . .
Cd1 O1B C1 O2B -21(3) . .
Cd1 O1B C1 O2 -6(2) . .
Cd1 O1B C1 O1 85(3) . .
Cd1 O1B C1 C2 -175.7(2) . .
Cd1 O2 C1 O2B 65(5) . .
Cd1 O2 C1 O1B 6(2) . .
Cd1 O2 C1 O1 -22(2) . .
Cd1 O2 C1 C2 175.29(17) . .
Cd1 O1 C1 O2B 6(3) . .
Cd1 O1 C1 O1B -80(3) . .
Cd1 O1 C1 O2 24(2) . .
Cd1 O1 C1 C2 -173.83(17) . .
O3B Cd1 C1 O2B 114.0(17) 4_565 .
N1 Cd1 C1 O2B 14.2(15) . .
O1B Cd1 C1 O2B 158(3) . .
O4 Cd1 C1 O2B -96.9(15) 2_545 .
O1 Cd1 C1 O2B -174(3) . .
O4B Cd1 C1 O2B -97.1(17) 2_545 .
O3 Cd1 C1 O2B 116.1(15) 4_565 .
O2 Cd1 C1 O2B -16.4(15) . .
O3 Cd1 C1 O2B -154.5(15) 2_545 .
O3B Cd1 C1 O1B -44.0(15) 4_565 .
N1 Cd1 C1 O1B -143.8(16) . .
O4 Cd1 C1 O1B 105.1(17) 2_545 .
O1 Cd1 C1 O1B 27.5(8) . .
O4B Cd1 C1 O1B 104.8(16) 2_545 .
O2B Cd1 C1 O1B -158(3) . .
O3 Cd1 C1 O1B -42.0(16) 4_565 .
O2 Cd1 C1 O1B -174(2) . .
O3 Cd1 C1 O1B 47.4(16) 2_545 .
O3B Cd1 C1 O2 130.4(11) 4_565 .
N1 Cd1 C1 O2 30.6(9) . .
O1B Cd1 C1 O2 174(2) . .
O4 Cd1 C1 O2 -80.5(10) 2_545 .
O1 Cd1 C1 O2 -158(2) . .
O4B Cd1 C1 O2 -80.7(12) 2_545 .
O2B Cd1 C1 O2 16.4(15) . .
O3 Cd1 C1 O2 132.5(10) 4_565 .
O3 Cd1 C1 O2 -138.1(10) 2_545 .
O3B Cd1 C1 O1 -71.5(15) 4_565 .
N1 Cd1 C1 O1 -171.3(17) . .
O1B Cd1 C1 O1 -27.5(8) . .
O4 Cd1 C1 O1 77.6(18) 2_545 .
O4B Cd1 C1 O1 77.3(17) 2_545 .
O2B Cd1 C1 O1 174(3) . .
O3 Cd1 C1 O1 -69.5(17) 4_565 .
O2 Cd1 C1 O1 158(2) . .
O3 Cd1 C1 O1 19.9(17) 2_545 .
O3B Cd1 C1 C2 -3.2(15) 4_565 .
N1 Cd1 C1 C2 -103.0(14) . .
O1B Cd1 C1 C2 41(2) . .
O4 Cd1 C1 C2 145.9(15) 2_545 .
O1 Cd1 C1 C2 68(2) . .
O4B Cd1 C1 C2 145.7(15) 2_545 .
O2B Cd1 C1 C2 -117(2) . .
O3 Cd1 C1 C2 -1.1(14) 4_565 .
O2 Cd1 C1 C2 -133.6(17) . .
O3 Cd1 C1 C2 88.3(14) 2_545 .
O2B C1 C2 C3 4.0(16) . .
O1B C1 C2 C3 156.8(15) . .
O2 C1 C2 C3 -13.4(10) . .
O1 C1 C2 C3 -176.6(16) . .
Cd1 C1 C2 C3 118.1(14) . .
O2B C1 C2 C7 -172.8(16) . .
O1B C1 C2 C7 -20.0(15) . .
O2 C1 C2 C7 169.8(9) . .
O1 C1 C2 C7 6.6(16) . .
Cd1 C1 C2 C7 -58.6(14) . .
C7 C2 C3 C4 1.8(3) . .
C1 C2 C3 C4 -175.08(17) . .
C2 C3 C4 C5 -0.9(3) . .
C3 C4 C5 C6 -0.8(3) . .
C3 C4 C5 C8 178.48(16) . .
C4 C5 C6 C7 1.6(3) . .
C8 C5 C6 C7 -177.69(18) . .
C5 C6 C7 C2 -0.8(3) . .
C3 C2 C7 C6 -1.0(3) . .
C1 C2 C7 C6 175.88(19) . .
C6 C5 C8 C13 -144.60(18) . .
C4 C5 C8 C13 36.1(2) . .
C6 C5 C8 C9 35.0(2) . .
C4 C5 C8 C9 -144.30(18) . .
C13 C8 C9 C10 1.8(3) . .
C5 C8 C9 C10 -177.85(18) . .
C8 C9 C10 C11 -0.1(3) . .
C9 C10 C11 C12 -1.5(4) . .
C10 C11 C12 C13 1.2(4) . .
C11 C12 C13 C8 0.5(3) . .
C11 C12 C13 C14 -177.4(2) . .
C9 C8 C13 C12 -2.0(3) . .
C5 C8 C13 C12 177.64(17) . .
C9 C8 C13 C14 175.83(17) . .
C5 C8 C13 C14 -4.6(3) . .
Cd1 O4B C14 O3 -6(2) 2 .
Cd1 O4B C14 O3B -19(3) 2 .
Cd1 O4B C14 O4 79(7) 2 .
Cd1 O4B C14 C13 179.4(3) 2 .
Cd1 O3 C14 O4B -107(2) 4_666 .
Cd1 O3 C14 O4B 5.2(19) 2 .
Cd1 O3 C14 O3B 20(4) 4_666 .
Cd1 O3 C14 O3B 132(5) 2 .
Cd1 O3 C14 O4 -124.3(15) 4_666 .
Cd1 O3 C14 O4 -11.7(12) 2 .
Cd1 O3 C14 C13 67.1(13) 4_666 .
Cd1 O3 C14 C13 179.68(19) 2 .
Cd1 O3B C14 O4B -78(8) 4_666 .
Cd1 O3B C14 O3 -137(9) 4_666 .
Cd1 O3B C14 O4 -96(7) 4_666 .
Cd1 O3B C14 C13 84(5) 4_666 .
Cd1 O4 C14 O4B -89(7) 2 .
Cd1 O4 C14 O3 13.2(13) 2 .
Cd1 O4 C14 O3B 3(2) 2 .
Cd1 O4 C14 C13 -177.5(2) 2 .
C12 C13 C14 O4B 70.9(16) . .
C8 C13 C14 O4B -107.0(16) . .
C12 C13 C14 O3 -103.6(7) . .
C8 C13 C14 O3 78.5(7) . .
C12 C13 C14 O3B -92.7(12) . .
C8 C13 C14 O3B 89.4(12) . .
C12 C13 C14 O4 88.0(10) . .
C8 C13 C14 O4 -89.8(10) . .
C17 N1 C15 C16 0.5(2) . .
Cd1 N1 C15 C16 -172.67(13) . .
N1 C15 C16 N2 -0.5(2) . .
C17 N2 C16 C15 0.4(2) . .
C19 N2 C16 C15 -175.15(17) . .
C15 N1 C17 N2 -0.2(2) . .
Cd1 N1 C17 N2 173.30(11) . .
C15 N1 C17 C18 -179.09(19) . .
Cd1 N1 C17 C18 -5.6(3) . .
C16 N2 C17 N1 -0.1(2) . .
C19 N2 C17 N1 175.22(16) . .
C16 N2 C17 C18 178.77(19) . .
C19 N2 C17 C18 -5.9(3) . .
C17 N2 C19 C20 -96.3(2) . .
C16 N2 C19 C20 78.3(2) . .
N2 C19 C20 C20 64.4(3) . 3_465
